data_4020669
loop_
_publ_author_name
'Teh-Chang Chou'
'Ching-Lun Hwa'
'Jin-Ju Lin'
'Kung-Ching Liao'
'Jui-Chang Tseng'

_publ_section_title
;
 Bicyclo[2.2.2]octene-Based "Crab-like" Molecules:
 Synthesis, Complexation, Luminescence Properties,
 and Solid-State Structures
;
_journal_name_full 'Journal of Organic Chemistry'
_journal_page_first 9717
_journal_page_last 9726
_journal_paper_doi 10.1021/jo051006f
_journal_volume 70
_journal_year 2005
_chemical_formula_sum 'C132 H126 O12'
_chemical_formula_weight 1904.33
_space_group_IT_number 2
_symmetry_cell_setting triclinic
_symmetry_space_group_name_Hall '-P 1'
_symmetry_space_group_name_H-M 'P -1'
_atom_sites_solution_hydrogens geom
_atom_sites_solution_primary direct
_atom_sites_solution_secondary difmap
_audit_creation_method SHELXL-97
_cell_angle_alpha 114.94(3)
_cell_angle_beta 90.12(3)
_cell_angle_gamma 106.06(3)
_cell_formula_units_Z 2
_cell_length_a 12.119(2)
_cell_length_b 21.628(4)
_cell_length_c 21.812(4)
_cell_measurement_reflns_used 64
_cell_measurement_temperature 298(2)
_cell_measurement_theta_max 23
_cell_measurement_theta_min -23
_cell_volume 4935.7(17)
_computing_cell_refinement 'BRUKER SMART'
_computing_data_collection 'BRUKER SMART'
_computing_data_reduction 'BRUKER SAINT'
_computing_molecular_graphics Ortep-3
_computing_publication_material 'Wingx publication routines (Farrugia, 1999)'
_computing_structure_refinement 'SHELXL-97 (Sheldrick, 1997)'
_computing_structure_solution 'SHELXS-97 (Sheldrick, 1990)'
_diffrn_ambient_temperature 298(2)
_diffrn_measured_fraction_theta_full 0.954
_diffrn_measured_fraction_theta_max 0.954
_diffrn_measurement_device_type 'Bruker Smart Apex'
_diffrn_measurement_method 'phi-omega scan'
_diffrn_radiation_monochromator graphite
_diffrn_radiation_source 'fine-focus sealed tube'
_diffrn_radiation_type MoK\a
_diffrn_radiation_wavelength 0.71073
_diffrn_reflns_av_R_equivalents 0.0249
_diffrn_reflns_av_sigmaI/netI 0.0380
_diffrn_reflns_limit_h_max 16
_diffrn_reflns_limit_h_min -16
_diffrn_reflns_limit_k_max 28
_diffrn_reflns_limit_k_min -28
_diffrn_reflns_limit_l_max 28
_diffrn_reflns_limit_l_min -28
_diffrn_reflns_number 59277
_diffrn_reflns_theta_full 28.34
_diffrn_reflns_theta_max 28.34
_diffrn_reflns_theta_min 1.04
_diffrn_standards_decay_% 0
_exptl_absorpt_coefficient_mu 0.081
_exptl_absorpt_correction_T_max 0.9731
_exptl_absorpt_correction_T_min 0.9586
_exptl_absorpt_correction_type Empirical
_exptl_absorpt_process_details SADABS
_exptl_crystal_colour colorless
_exptl_crystal_density_diffrn 1.281
_exptl_crystal_density_method 'not measured'
_exptl_crystal_description chuncky
_exptl_crystal_F_000 2028
_exptl_crystal_size_max 0.53
_exptl_crystal_size_mid 0.42
_exptl_crystal_size_min 0.34
_refine_diff_density_max 2.499
_refine_diff_density_min -1.245
_refine_diff_density_rms 0.152
_refine_ls_extinction_method none
_refine_ls_goodness_of_fit_ref 2.518
_refine_ls_hydrogen_treatment mixed
_refine_ls_matrix_type full
_refine_ls_number_parameters 1303
_refine_ls_number_reflns 23497
_refine_ls_number_restraints 0
_refine_ls_restrained_S_all 2.518
_refine_ls_R_factor_all 0.2508
_refine_ls_R_factor_gt 0.1973
_refine_ls_shift/su_max 0.871
_refine_ls_shift/su_mean 0.068
_refine_ls_structure_factor_coef Fsqd
_refine_ls_weighting_details 'calc w=1/[\s^2^(Fo^2^)+(0.2000P)^2^+0.0000P] where P=(Fo^2^+2Fc^2^)/3'
_refine_ls_weighting_scheme calc
_refine_ls_wR_factor_gt 0.5862
_refine_ls_wR_factor_ref 0.6238
_reflns_number_gt 14211
_reflns_number_total 23497
_reflns_threshold_expression >2sigma(I)
_cod_data_source_file jo051006fsi20050810_110723.cif
_cod_data_source_block compound21
_cod_database_code 4020669

loop_
_symmetry_equiv_pos_as_xyz
'x, y, z'
'-x, -y, -z'

loop_
_atom_site_label
_atom_site_type_symbol
_atom_site_fract_x
_atom_site_fract_y
_atom_site_fract_z
_atom_site_U_iso_or_equiv
_atom_site_adp_type
_atom_site_occupancy
_atom_site_symmetry_multiplicity
_atom_site_calc_flag
_atom_site_refinement_flags
_atom_site_disorder_assembly
_atom_site_disorder_group
C1 C 0.5252(4) 0.1659(3) 0.5235(2) 0.0309(11) Uani 1 1 d . . .
O5 O 0.2666(3) 0.2203(2) 0.5809(2) 0.0372(9) Uani 1 1 d . . .
O6 O 0.7233(3) 0.21578(19) 0.57674(18) 0.0321(8) Uani 1 1 d . . .
C2 C 0.4109(4) 0.1676(3) 0.5248(3) 0.0335(11) Uani 1 1 d . . .
C3 C 0.6106(4) 0.2179(3) 0.5783(2) 0.0283(10) Uani 1 1 d . . .
C4 C 0.5821(4) 0.2727(3) 0.6306(3) 0.0301(11) Uani 1 1 d . . .
C5 C 0.3818(4) 0.2206(3) 0.5794(3) 0.0300(11) Uani 1 1 d . . .
C6 C 0.4672(4) 0.2733(3) 0.6303(2) 0.0284(10) Uani 1 1 d . . .
C7 C 0.5433(5) 0.1085(3) 0.4575(2) 0.0339(11) Uani 1 1 d . . .
H7 H 0.6225 0.1057 0.4591 0.041 Uiso 1 1 calc R . .
C8 C 0.5158(5) 0.1321(3) 0.4020(3) 0.0370(12) Uani 1 1 d . . .
H8 H 0.5670 0.1808 0.4152 0.044 Uiso 1 1 calc R . .
C9 C 0.3885(5) 0.1350(3) 0.4044(3) 0.0393(13) Uani 1 1 d . . .
H9 H 0.3915 0.1850 0.4193 0.047 Uiso 1 1 calc R . .
C10 C 0.3478(5) 0.0395(3) 0.4458(3) 0.0427(14) Uani 1 1 d . . .
H10 H 0.2856 -0.0002 0.4394 0.051 Uiso 1 1 calc R . .
C11 C 0.6640(4) 0.3383(3) 0.6879(3) 0.0299(11) Uani 1 1 d . . .
H11 H 0.7434 0.3357 0.6884 0.036 Uiso 1 1 calc R . .
C12 C 0.3330(5) 0.1114(3) 0.4575(3) 0.0392(13) Uani 1 1 d . . .
H12 H 0.2519 0.1108 0.4587 0.047 Uiso 1 1 calc R . .
C13 C 0.4543(5) 0.0384(3) 0.4456(3) 0.0421(13) Uani 1 1 d . . .
H13 H 0.4744 -0.0023 0.4387 0.051 Uiso 1 1 calc R . .
C14 C 0.5265(4) 0.4016(2) 0.6706(2) 0.0270(10) Uani 1 1 d . . .
H14 H 0.4976 0.3897 0.6237 0.032 Uiso 1 1 calc R . .
O8 O 0.4825(5) 0.1920(3) 0.3147(2) 0.0668(15) Uani 1 1 d . . .
C15 C 0.4521(4) 0.3402(3) 0.6887(3) 0.0329(11) Uani 1 1 d . . .
H15 H 0.3707 0.3389 0.6902 0.039 Uiso 1 1 calc R . .
O7 O 0.6389(4) 0.4997(2) 0.6256(2) 0.0488(11) Uani 1 1 d . . .
C16 C 0.6542(4) 0.4004(3) 0.6719(3) 0.0282(10) Uani 1 1 d . . .
H16 H 0.6750 0.3903 0.6260 0.034 Uiso 1 1 calc R . .
C17 C 0.5082(6) 0.3471(3) 0.7540(3) 0.0472(15) Uani 1 1 d . . .
H17 H 0.4696 0.3516 0.7917 0.057 Uiso 1 1 calc R . .
C18 C 0.6194(6) 0.3464(3) 0.7532(3) 0.0422(13) Uani 1 1 d . . .
H18 H 0.6639 0.3505 0.7903 0.051 Uiso 1 1 calc R . .
C19 C 0.5182(6) 0.0866(3) 0.3246(3) 0.0468(14) Uani 1 1 d . . .
H19 H 0.5954 0.0902 0.3102 0.056 Uiso 1 1 calc R . .
C20 C 0.4370(6) 0.0136(3) 0.2991(3) 0.0524(16) Uani 1 1 d . . .
H20 H 0.4577 -0.0283 0.2845 0.063 Uiso 1 1 calc R . .
C21 C 0.4400(7) 0.1175(4) 0.2947(3) 0.0588(18) Uani 1 1 d . . .
H21 H 0.4252 0.0913 0.2448 0.071 Uiso 1 1 calc R . .
C22 C 0.3284(6) 0.0173(3) 0.3004(3) 0.0525(16) Uani 1 1 d . . .
H22 H 0.2610 -0.0212 0.2875 0.063 Uiso 1 1 calc R . .
C23 C 0.3351(6) 0.0921(3) 0.3254(3) 0.0500(16) Uani 1 1 d . . .
H23 H 0.2647 0.1008 0.3136 0.060 Uiso 1 1 calc R . .
C24 C 0.7235(4) 0.4810(3) 0.7203(3) 0.0332(12) Uani 1 1 d . . .
H24 H 0.8065 0.4953 0.7171 0.040 Uiso 1 1 calc R . .
C25 C 0.7135(6) 0.5820(3) 0.5783(3) 0.0459(14) Uani 1 1 d . . .
C26 C 0.5368(5) 0.4815(3) 0.7156(3) 0.0435(14) Uani 1 1 d . . .
H26 H 0.4696 0.4963 0.7097 0.052 Uiso 1 1 calc R . .
C27 C 0.5841(7) 0.5036(3) 0.7878(3) 0.0580(18) Uani 1 1 d . . .
H27 H 0.5428 0.5156 0.8248 0.070 Uiso 1 1 calc R . .
C28 C 0.6927(6) 0.5036(3) 0.7913(3) 0.0528(16) Uani 1 1 d . . .
H28 H 0.7410 0.5155 0.8304 0.063 Uiso 1 1 calc R . .
C29 C 0.7472(6) 0.1780(4) 0.6122(4) 0.0582(18) Uani 1 1 d . . .
H29A H 0.7495 0.2056 0.6603 0.087 Uiso 1 1 calc R . .
H29B H 0.8207 0.1699 0.6032 0.087 Uiso 1 1 calc R . .
H29C H 0.6876 0.1328 0.5970 0.087 Uiso 1 1 calc R . .
C30 C 0.2061(6) 0.1825(4) 0.6156(4) 0.0585(18) Uani 1 1 d . . .
H30A H 0.2156 0.1357 0.5974 0.088 Uiso 1 1 calc R . .
H30B H 0.1253 0.1780 0.6098 0.088 Uiso 1 1 calc R . .
H30C H 0.2360 0.2079 0.6633 0.088 Uiso 1 1 calc R . .
C31 C 0.6509(5) 0.5184(3) 0.6969(4) 0.0470(15) Uani 1 1 d . . .
H31 H 0.6763 0.5704 0.7248 0.056 Uiso 1 1 calc R . .
C32 C 0.7377(6) 0.5357(4) 0.6077(4) 0.0591(18) Uani 1 1 d . . .
H32A H 0.7697 0.5009 0.5747 0.071 Uiso 1 1 calc R . .
H32B H 0.7952 0.5649 0.6479 0.071 Uiso 1 1 calc R . .
C33 C 0.392(2) 0.2190(14) 0.2921(14) 0.303(14) Uani 1 1 d . . .
H33A H 0.3698 0.2536 0.3313 0.364 Uiso 1 1 calc R . .
H33B H 0.3238 0.1796 0.2658 0.364 Uiso 1 1 calc R . .
O1 O 0.4140(3) 0.10972(18) 0.74604(18) 0.0315(8) Uani 1 1 d . . .
O2 O -0.0450(3) 0.1100(2) 0.7514(2) 0.0394(9) Uani 1 1 d . . .
C34 C 0.2704(4) 0.1631(3) 0.8023(2) 0.0298(11) Uani 1 1 d . . .
C35 C 0.0991(5) 0.0544(3) 0.6990(3) 0.0333(11) Uani 1 1 d . . .
C36 C 0.1548(4) 0.1629(3) 0.8034(3) 0.0304(11) Uani 1 1 d . . .
C37 C 0.0700(4) 0.1100(3) 0.7514(3) 0.0297(10) Uani 1 1 d . . .
C38 C 0.3002(4) 0.1095(3) 0.7482(3) 0.0298(11) Uani 1 1 d . . .
C39 C 0.2139(5) 0.0542(2) 0.6970(2) 0.0305(11) Uani 1 1 d . . .
C40 C 0.0281(5) -0.0743(3) 0.6601(3) 0.0379(12) Uani 1 1 d . . .
H40 H 0.0125 -0.0629 0.7071 0.046 Uiso 1 1 calc R . .
C41 C 0.2282(5) -0.0129(3) 0.6388(3) 0.0358(12) Uani 1 1 d . . .
H41 H 0.3097 -0.0111 0.6360 0.043 Uiso 1 1 calc R . .
O3 O 0.2068(4) 0.1390(2) 1.0092(2) 0.0498(11) Uani 1 1 d . . .
C42 C 0.1583(5) -0.0743(3) 0.6565(3) 0.0388(13) Uani 1 1 d . . .
H42 H 0.1919 -0.0644 0.7018 0.047 Uiso 1 1 calc R . .
O4 O 0.0490(5) -0.1755(3) 0.7033(3) 0.0685(15) Uani 1 1 d . . .
C43 C 0.3314(5) 0.2910(3) 0.8797(3) 0.0389(13) Uani 1 1 d . . .
H43 H 0.3921 0.3312 0.8856 0.047 Uiso 1 1 calc R . .
C44 C 0.2222(5) 0.2902(3) 0.8817(3) 0.0411(13) Uani 1 1 d . . .
H44 H 0.1998 0.3304 0.8892 0.049 Uiso 1 1 calc R . .
C45 C 0.3479(4) 0.2200(3) 0.8669(2) 0.0302(11) Uani 1 1 d . . .
H45 H 0.4292 0.2215 0.8642 0.036 Uiso 1 1 calc R . .
C46 C 0.1356(4) 0.2196(3) 0.8708(3) 0.0337(11) Uani 1 1 d . . .
H46 H 0.0555 0.2211 0.8705 0.040 Uiso 1 1 calc R . .
C47 C 0.0146(5) -0.0124(3) 0.6427(3) 0.0370(12) Uani 1 1 d . . .
H47 H -0.0651 -0.0101 0.6427 0.044 Uiso 1 1 calc R . .
C48 C 0.2995(4) 0.1982(3) 0.9231(2) 0.0273(10) Uani 1 1 d . . .
H48 H 0.3024 0.1495 0.9102 0.033 Uiso 1 1 calc R . .
C49 C 0.1684(6) -0.0205(3) 0.5746(3) 0.0462(15) Uani 1 1 d . . .
H49 H 0.2057 -0.0245 0.5365 0.055 Uiso 1 1 calc R . .
C50 C 0.0599(6) -0.0210(3) 0.5757(3) 0.0483(15) Uani 1 1 d . . .
H50 H 0.0144 -0.0262 0.5384 0.058 Uiso 1 1 calc R . .
C51 C 0.1696(4) 0.1953(3) 0.9238(2) 0.0282(10) Uani 1 1 d . . .
H51 H 0.1230 0.1453 0.9093 0.034 Uiso 1 1 calc R . .
C52 C 0.1429(6) -0.1552(3) 0.6074(3) 0.0477(15) Uani 1 1 d . . .
H52 H 0.2113 -0.1705 0.6091 0.057 Uiso 1 1 calc R . .
C53 C -0.0429(6) -0.1534(3) 0.6142(3) 0.0521(16) Uani 1 1 d . . .
H53 H -0.1238 -0.1678 0.6216 0.063 Uiso 1 1 calc R . .
C54 C -0.0226(6) -0.1765(3) 0.5412(3) 0.0533(16) Uani 1 1 d . . .
H54 H -0.0766 -0.1882 0.5047 0.064 Uiso 1 1 calc R . .
C55 C 0.3496(4) 0.2434(3) 0.9997(3) 0.0343(12) Uani 1 1 d . . .
H55 H 0.4238 0.2391 1.0124 0.041 Uiso 1 1 calc R . .
C56 C 0.1627(5) 0.2380(3) 1.0016(3) 0.0377(13) Uani 1 1 d . . .
H56 H 0.0846 0.2295 1.0147 0.045 Uiso 1 1 calc R . .
C57 C 0.2315(6) 0.3137(3) 1.0269(3) 0.0546(17) Uani 1 1 d . . .
H57 H 0.2022 0.3523 1.0401 0.065 Uiso 1 1 calc R . .
C58 C 0.0872(6) -0.1773(3) 0.5380(3) 0.0507(16) Uani 1 1 d . . .
H58 H 0.1226 -0.1897 0.4987 0.061 Uiso 1 1 calc R . .
C59 C 0.0388(7) -0.1901(3) 0.6334(3) 0.0599(19) Uani 1 1 d . . .
H59 H 0.0119 -0.2419 0.6047 0.072 Uiso 1 1 calc R . .
C60 C 0.2457(4) 0.2126(3) 1.0314(3) 0.0400(13) Uani 1 1 d . . .
H60 H 0.2591 0.2380 1.0813 0.048 Uiso 1 1 calc R . .
C61 C 0.4737(6) 0.1465(4) 0.7098(4) 0.063(2) Uani 1 1 d . . .
H61A H 0.4394 0.1220 0.6628 0.095 Uiso 1 1 calc R . .
H61B H 0.5536 0.1482 0.7126 0.095 Uiso 1 1 calc R . .
H61C H 0.4687 0.1945 0.7293 0.095 Uiso 1 1 calc R . .
C62 C -0.0715(6) 0.1490(4) 0.7194(4) 0.063(2) Uani 1 1 d . . .
H62A H -0.0048 0.1889 0.7266 0.094 Uiso 1 1 calc R . .
H62B H -0.1345 0.1662 0.7383 0.094 Uiso 1 1 calc R . .
H62C H -0.0933 0.1188 0.6714 0.094 Uiso 1 1 calc R . .
C63 C 0.3438(6) 0.3175(4) 1.0276(3) 0.0513(16) Uani 1 1 d . . .
H63 H 0.4065 0.3591 1.0427 0.062 Uiso 1 1 calc R . .
C64 C -0.0495(6) -0.2590(4) 0.7574(4) 0.067(2) Uani 1 1 d . . .
C65 C 0.2151(6) 0.0802(3) 1.0813(3) 0.0413(13) Uani 1 1 d . . .
C66 C 0.2781(6) 0.1153(4) 1.0405(4) 0.0590(18) Uani 1 1 d . . .
H66A H 0.3426 0.1561 1.0700 0.071 Uiso 1 1 calc R . .
H66B H 0.3095 0.0819 1.0054 0.071 Uiso 1 1 calc R . .
C67 C -0.068(2) -0.2038(13) 0.7272(8) 0.291(15) Uani 1 1 d . . .
H67A H -0.1296 -0.2286 0.6892 0.349 Uiso 1 1 calc R . .
H67B H -0.0874 -0.1642 0.7624 0.349 Uiso 1 1 calc R . .
O10 O 0.6161(4) 0.4452(2) 0.0853(2) 0.0467(10) Uani 1 1 d . . .
O9 O 1.0762(4) 0.4469(2) 0.0856(2) 0.0489(10) Uani 1 1 d . . .
C68 C 0.8135(5) 0.4993(3) 0.1379(3) 0.0416(13) Uani 1 1 d . . .
C69 C 0.7610(5) 0.3908(3) 0.0344(3) 0.0424(14) Uani 1 1 d . . .
C70 C 0.9283(5) 0.4994(3) 0.1398(3) 0.0420(14) Uani 1 1 d . . .
C71 C 0.6802(6) 0.3227(3) -0.0229(3) 0.0464(14) Uani 1 1 d . . .
H71 H 0.5993 0.3226 -0.0234 0.056 Uiso 1 1 calc R . .
C72 C 0.7300(5) 0.4456(3) 0.0851(3) 0.0396(13) Uani 1 1 d . . .
C73 C 0.9610(5) 0.4467(3) 0.0853(3) 0.0391(13) Uani 1 1 d . . .
C74 C 0.8779(5) 0.3924(3) 0.0343(3) 0.0422(13) Uani 1 1 d . . .
C75 C 0.8173(5) 0.5329(3) 0.2596(3) 0.0452(14) Uani 1 1 d . . .
H75 H 0.7668 0.4840 0.2461 0.054 Uiso 1 1 calc R . .
O12 O 0.8468(6) 0.4760(3) 0.3482(3) 0.0853(18) Uani 1 1 d . . .
C76 C 0.6987(5) 0.2623(3) -0.0062(3) 0.0457(15) Uani 1 1 d . . .
H76 H 0.6826 0.2734 0.0407 0.055 Uiso 1 1 calc R . .
C77 C 0.9456(6) 0.5316(3) 0.2600(3) 0.0475(15) Uani 1 1 d . . .
H77 H 0.9443 0.4820 0.2460 0.057 Uiso 1 1 calc R . .
C78 C 0.7908(5) 0.5566(3) 0.2033(3) 0.0432(14) Uani 1 1 d . . .
H78 H 0.7113 0.5587 0.2003 0.052 Uiso 1 1 calc R . .
C79 C 0.9896(6) 0.6267(3) 0.2184(3) 0.0459(14) Uani 1 1 d . . .
H79 H 1.0519 0.6670 0.2267 0.055 Uiso 1 1 calc R . .
C80 C 1.0048(6) 0.5564(3) 0.2059(3) 0.0466(15) Uani 1 1 d . . .
H80 H 1.0861 0.5575 0.2054 0.056 Uiso 1 1 calc R . .
C81 C 0.7621(6) 0.1622(3) -0.1269(3) 0.0532(16) Uani 1 1 d . . .
H81 H 0.7985 0.1510 -0.1659 0.064 Uiso 1 1 calc R . .
C82 C 0.8810(6) 0.6275(3) 0.2167(3) 0.0496(16) Uani 1 1 d . . .
H82 H 0.8611 0.6682 0.2232 0.060 Uiso 1 1 calc R . .
O11 O 0.7212(6) 0.1626(3) 0.0367(3) 0.0894(19) Uani 1 1 d . . .
C83 C 0.9974(5) 0.6519(3) 0.3628(3) 0.0480(15) Uani 1 1 d . . .
H83 H 1.0640 0.6911 0.3768 0.058 Uiso 1 1 calc R . .
C84 C 0.8265(5) 0.2639(3) -0.0080(3) 0.0474(15) Uani 1 1 d . . .
H84 H 0.8586 0.2745 0.0379 0.057 Uiso 1 1 calc R . .
C85 C 0.6538(6) 0.1614(3) -0.1239(4) 0.0570(17) Uani 1 1 d . . .
H85 H 0.6003 0.1497 -0.1608 0.068 Uiso 1 1 calc R . .
C86 C 0.8345(7) 0.3184(3) -0.0895(3) 0.0541(17) Uani 1 1 d . . .
H86 H 0.8729 0.3148 -0.1272 0.065 Uiso 1 1 calc R . .
C87 C 0.7260(7) 0.3166(3) -0.0896(3) 0.0549(17) Uani 1 1 d . . .
H87 H 0.6809 0.3121 -0.1267 0.066 Uiso 1 1 calc R . .
C88 C 0.8938(5) 0.3267(3) -0.0242(3) 0.0446(14) Uani 1 1 d . . .
H88 H 0.9758 0.3298 -0.0265 0.054 Uiso 1 1 calc R . .
C89 C 0.8908(6) 0.6541(3) 0.3621(3) 0.0505(16) Uani 1 1 d . . .
H89 H 0.8681 0.6951 0.3758 0.061 Uiso 1 1 calc R . .
C90 C 0.9940(6) 0.5748(4) 0.3370(3) 0.0535(17) Uani 1 1 d . . .
H90 H 1.0644 0.5672 0.3507 0.064 Uiso 1 1 calc R . .
C91 C 0.8173(5) 0.1844(3) -0.0556(3) 0.0461(14) Uani 1 1 d . . .
H91 H 0.8870 0.1706 -0.0528 0.055 Uiso 1 1 calc R . .
C92 C 0.8105(5) 0.5777(3) 0.3350(3) 0.0476(15) Uani 1 1 d . . .
H92 H 0.7317 0.5733 0.3470 0.057 Uiso 1 1 calc R . .
C93 C 0.6295(5) 0.1823(3) -0.0515(3) 0.0503(16) Uani 1 1 d . . .
H93 H 0.5480 0.1672 -0.0453 0.060 Uiso 1 1 calc R . .
C94 C 0.6236(9) 0.0704(5) 0.0978(5) 0.085(3) Uani 1 1 d . . .
H94 H 0.5825 0.0926 0.0822 0.102 Uiso 1 1 calc R . .
C95 C 0.8833(6) 0.5497(3) 0.3691(3) 0.0518(16) Uani 1 1 d . . .
H95 H 0.8949 0.5765 0.4189 0.062 Uiso 1 1 calc R . .
C96 C 0.6292(18) 0.0017(6) 0.1525(8) 0.166(9) Uani 1 1 d . . .
H96 H 0.5918 -0.0222 0.1771 0.199 Uiso 1 1 calc R . .
C97 C 0.7092(6) 0.1459(3) -0.0330(3) 0.0516(16) Uani 1 1 d . . .
H97 H 0.6843 0.0940 -0.0616 0.062 Uiso 1 1 calc R . .
C98 C 1.1377(7) 0.4838(4) 0.0490(4) 0.069(2) Uani 1 1 d . . .
H98A H 1.1040 0.4592 0.0020 0.103 Uiso 1 1 calc R . .
H98B H 1.2175 0.4852 0.0523 0.103 Uiso 1 1 calc R . .
H98C H 1.1331 0.5318 0.0683 0.103 Uiso 1 1 calc R . .
C99 C 0.5891(6) 0.4863(4) 0.0524(4) 0.065(2) Uani 1 1 d . . .
H99A H 0.6438 0.5336 0.0720 0.098 Uiso 1 1 calc R . .
H99B H 0.5123 0.4897 0.0591 0.098 Uiso 1 1 calc R . .
H99C H 0.5933 0.4630 0.0045 0.098 Uiso 1 1 calc R . .
C100 C 0.7348(9) 0.4468(7) 0.3743(6) 0.129(4) Uani 1 1 d . . .
H10A H 0.7106 0.4863 0.4063 0.155 Uiso 1 1 calc R . .
H10B H 0.6731 0.4171 0.3362 0.155 Uiso 1 1 calc R . .
C101 C 0.7382(6) 0.0880(4) 0.0965(5) 0.075(3) Uani 1 1 d . . .
C102 C 0.7988(9) 0.1274(5) 0.0586(6) 0.099(3) Uani 1 1 d . . .
H10C H 0.8221 0.0945 0.0184 0.118 Uiso 1 1 calc R . .
H10D H 0.8684 0.1641 0.0872 0.118 Uiso 1 1 calc R . .
C103 C 0.7940(9) 0.0584(5) 0.1237(6) 0.121(5) Uani 1 1 d . . .
H103 H 0.8740 0.0695 0.1245 0.145 Uiso 1 1 calc R . .
C104 C 0.5649(8) 0.0249(5) 0.1191(6) 0.114(5) Uani 1 1 d . . .
H104 H 0.4843 0.0088 0.1122 0.136 Uiso 1 1 calc R . .
C105 C 0.7400(14) 0.0120(5) 0.1511(5) 0.123(5) Uani 1 1 d . . .
H105 H 0.7803 -0.0102 0.1672 0.148 Uiso 1 1 calc R . .
C106 C 0.7575(6) 0.4028(5) 0.4090(5) 0.078(3) Uani 1 1 d . . .
C107 C 0.8628(8) 0.4013(5) 0.4223(6) 0.089(3) Uani 1 1 d . . .
H107 H 0.9235 0.4189 0.4022 0.107 Uiso 1 1 calc R . .
C108 C 0.7702(14) 0.3276(6) 0.4781(6) 0.098(4) Uani 1 1 d . . .
H108 H 0.7717 0.2899 0.4880 0.118 Uiso 1 1 calc R . .
C109 C 0.8825(10) 0.3725(7) 0.4676(5) 0.121(5) Uani 1 1 d . . .
H109 H 0.9554 0.3802 0.4883 0.146 Uiso 1 1 calc R . .
C111 C 0.1980(12) 0.0095(7) 1.1445(6) 0.116(4) Uani 1 1 d . . .
H111 H 0.2378 -0.0116 1.1624 0.140 Uiso 1 1 calc R . .
C112 C 0.6716(9) 0.3682(7) 0.4330(5) 0.137(6) Uani 1 1 d . . .
H112 H 0.5962 0.3648 0.4200 0.164 Uiso 1 1 calc R . .
C113 C 0.6867(15) 0.3380(5) 0.4746(6) 0.120(5) Uani 1 1 d . . .
H113 H 0.6285 0.3264 0.4992 0.144 Uiso 1 1 calc R . .
C117 C 0.4628(7) 0.2594(4) 0.2414(3) 0.065(2) Uani 1 1 d . . .
C118 C 0.5525(11) 0.2447(6) 0.2328(8) 0.135(6) Uani 1 1 d . . .
H118 H 0.5972 0.2328 0.2583 0.163 Uiso 1 1 calc R . .
C119 C 0.6872(13) 0.6793(8) 0.5310(7) 0.140(6) Uani 1 1 d . . .
H119 H 0.6555 0.6955 0.5041 0.168 Uiso 1 1 calc R . .
C120 C 0.7602(10) 0.6565(7) 0.5163(7) 0.118(4) Uani 1 1 d . . .
H120 H 0.8098 0.6677 0.4874 0.142 Uiso 1 1 calc R . .
C122 C 0.6460(12) 0.6825(6) 0.5899(6) 0.128(4) Uani 1 1 d . . .
H122 H 0.6060 0.7145 0.6134 0.154 Uiso 1 1 calc R . .
C123 C 0.7748(10) 0.6078(11) 0.5447(10) 0.224(11) Uani 1 1 d . . .
H123 H 0.8417 0.5943 0.5357 0.268 Uiso 1 1 calc R . .
C124 C 0.2483(10) 0.0444(9) 1.1058(9) 0.191(9) Uani 1 1 d . . .
H124 H 0.3214 0.0403 1.0962 0.229 Uiso 1 1 calc R . .
C125 C 0.6678(11) 0.6329(6) 0.6144(6) 0.113(4) Uani 1 1 d . . .
H125 H 0.6488 0.6375 0.6571 0.135 Uiso 1 1 calc R . .
C130 C 0.5534(8) 0.3200(5) 0.1684(5) 0.081(3) Uani 1 1 d . . .
H130 H 0.5922 0.3459 0.1459 0.098 Uiso 1 1 calc R . .
C131 C 0.0445(12) -0.2757(8) 0.7385(6) 0.162(7) Uani 1 1 d . . .
H131 H 0.0866 -0.2581 0.7106 0.194 Uiso 1 1 calc R . .
C132 C 0.4797(14) 0.3319(10) 0.2046(6) 0.165(8) Uani 1 1 d . . .
H132 H 0.4493 0.3643 0.1985 0.198 Uiso 1 1 calc R . .
C133 C 0.080(3) -0.3173(15) 0.7586(9) 0.44(3) Uani 1 1 d . . .
H133 H 0.0994 -0.3525 0.7215 0.532 Uiso 1 1 calc R . .
C135 C 0.0964(17) -0.3246(9) 0.8096(8) 0.176(7) Uani 1 1 d . . .
H135 H 0.1599 -0.3194 0.8375 0.211 Uiso 1 1 calc R . .
C137 C -0.0261(9) -0.3448(5) 0.8076(5) 0.084(3) Uani 1 1 d . . .
H137 H -0.0649 -0.3908 0.8021 0.101 Uiso 1 1 calc R . .
C138 C -0.0954(10) -0.2954(8) 0.8139(6) 0.183(8) Uani 1 1 d . . .
H138 H -0.1518 -0.2861 0.8423 0.219 Uiso 1 1 calc R . .
C139 C 0.4320(17) 0.3146(8) 0.2473(11) 0.187(7) Uani 1 1 d . . .
H139 H 0.3845 0.3361 0.2771 0.225 Uiso 1 1 calc R . .
C140 C 0.0987(18) 0.0512(12) 1.0560(8) 0.204(9) Uani 1 1 d . . .
H140 H 0.0652 0.0585 1.0223 0.245 Uiso 1 1 calc R . .
C141 C 0.0262(17) 0.0026(9) 1.0916(11) 0.237(12) Uani 1 1 d . . .
H141 H -0.0514 -0.0247 1.0782 0.285 Uiso 1 1 calc R . .
C142 C 0.1073(15) 0.0087(11) 1.1525(11) 0.174(9) Uani 1 1 d . . .
H142 H 0.0799 0.0114 1.1931 0.209 Uiso 1 1 calc R . .
C160 C 0.5683(14) 0.2517(9) 0.1685(9) 0.192(8) Uani 1 1 d . . .
H160 H 0.5862 0.2170 0.1304 0.230 Uiso 1 1 calc R . .

loop_
_atom_site_aniso_label
_atom_site_aniso_U_11
_atom_site_aniso_U_22
_atom_site_aniso_U_33
_atom_site_aniso_U_23
_atom_site_aniso_U_13
_atom_site_aniso_U_12
C1 0.038(3) 0.029(2) 0.026(2) 0.008(2) 0.009(2) 0.017(2)
O5 0.0247(18) 0.042(2) 0.049(2) 0.0235(18) 0.0091(16) 0.0102(16)
O6 0.0285(18) 0.0381(19) 0.0350(19) 0.0169(16) 0.0061(15) 0.0169(15)
C2 0.032(3) 0.037(3) 0.032(3) 0.016(2) 0.006(2) 0.010(2)
C3 0.029(2) 0.033(3) 0.030(3) 0.018(2) 0.010(2) 0.015(2)
C4 0.032(3) 0.026(2) 0.034(3) 0.012(2) 0.006(2) 0.013(2)
C5 0.028(2) 0.035(3) 0.036(3) 0.021(2) 0.012(2) 0.014(2)
C6 0.025(2) 0.033(3) 0.030(2) 0.015(2) 0.0084(19) 0.011(2)
C7 0.045(3) 0.031(3) 0.026(3) 0.009(2) 0.008(2) 0.018(2)
C8 0.053(3) 0.029(3) 0.026(3) 0.011(2) 0.005(2) 0.009(2)
C9 0.050(3) 0.032(3) 0.031(3) 0.013(2) -0.003(2) 0.007(2)
C10 0.053(4) 0.029(3) 0.044(3) 0.019(2) 0.007(3) 0.002(2)
C11 0.028(2) 0.028(2) 0.036(3) 0.012(2) 0.001(2) 0.017(2)
C12 0.037(3) 0.034(3) 0.037(3) 0.010(2) 0.003(2) 0.005(2)
C13 0.061(4) 0.029(3) 0.033(3) 0.012(2) 0.008(3) 0.012(3)
C14 0.026(2) 0.029(2) 0.029(2) 0.011(2) 0.0130(19) 0.0162(19)
O8 0.097(4) 0.057(3) 0.055(3) 0.041(3) 0.002(3) 0.010(3)
C15 0.031(3) 0.037(3) 0.034(3) 0.016(2) 0.017(2) 0.015(2)
O7 0.046(2) 0.054(3) 0.061(3) 0.039(2) 0.006(2) 0.014(2)
C16 0.025(2) 0.035(3) 0.035(3) 0.018(2) 0.011(2) 0.021(2)
C17 0.062(4) 0.042(3) 0.035(3) 0.017(3) 0.017(3) 0.013(3)
C18 0.064(4) 0.037(3) 0.029(3) 0.015(2) 0.002(3) 0.019(3)
C19 0.061(4) 0.042(3) 0.030(3) 0.011(3) 0.011(3) 0.011(3)
C20 0.066(4) 0.046(3) 0.028(3) 0.006(3) 0.000(3) 0.009(3)
C21 0.088(5) 0.052(4) 0.030(3) 0.018(3) -0.004(3) 0.013(4)
C22 0.065(4) 0.039(3) 0.034(3) 0.005(3) -0.008(3) 0.005(3)
C23 0.075(4) 0.041(3) 0.036(3) 0.018(3) -0.004(3) 0.019(3)
C24 0.023(2) 0.028(2) 0.049(3) 0.015(2) 0.000(2) 0.012(2)
C25 0.066(4) 0.043(3) 0.042(3) 0.025(3) 0.015(3) 0.026(3)
C26 0.034(3) 0.033(3) 0.069(4) 0.020(3) 0.022(3) 0.024(2)
C27 0.077(5) 0.047(4) 0.045(4) 0.009(3) 0.026(3) 0.029(3)
C28 0.061(4) 0.031(3) 0.051(4) 0.003(3) -0.006(3) 0.016(3)
C29 0.056(4) 0.068(4) 0.079(5) 0.050(4) 0.015(4) 0.034(3)
C30 0.050(4) 0.065(4) 0.086(5) 0.055(4) 0.029(4) 0.020(3)
C31 0.034(3) 0.039(3) 0.080(5) 0.029(3) 0.016(3) 0.024(2)
C32 0.057(4) 0.063(4) 0.069(5) 0.042(4) 0.011(3) 0.015(3)
C33 0.27(3) 0.29(3) 0.46(4) 0.25(3) 0.09(3) 0.10(2)
O1 0.0323(18) 0.0303(18) 0.0353(19) 0.0153(15) 0.0131(15) 0.0132(15)
O2 0.0308(19) 0.049(2) 0.052(2) 0.0294(19) 0.0067(17) 0.0198(17)
C34 0.026(2) 0.032(3) 0.029(2) 0.011(2) 0.0080(19) 0.009(2)
C35 0.039(3) 0.027(2) 0.033(3) 0.013(2) 0.002(2) 0.010(2)
C36 0.033(3) 0.030(3) 0.035(3) 0.014(2) 0.008(2) 0.019(2)
C37 0.026(2) 0.031(2) 0.037(3) 0.018(2) 0.003(2) 0.010(2)
C38 0.033(3) 0.026(2) 0.037(3) 0.016(2) 0.011(2) 0.013(2)
C39 0.046(3) 0.023(2) 0.025(2) 0.010(2) 0.014(2) 0.016(2)
C40 0.052(3) 0.022(2) 0.029(3) 0.004(2) 0.007(2) 0.008(2)
C41 0.048(3) 0.024(2) 0.034(3) 0.010(2) 0.014(2) 0.014(2)
O3 0.040(2) 0.062(3) 0.056(3) 0.038(2) 0.0058(19) 0.009(2)
C42 0.060(4) 0.026(3) 0.029(3) 0.008(2) 0.005(2) 0.017(2)
O4 0.109(4) 0.055(3) 0.052(3) 0.037(2) 0.021(3) 0.017(3)
C43 0.052(3) 0.031(3) 0.030(3) 0.011(2) 0.012(2) 0.012(2)
C44 0.055(4) 0.027(3) 0.041(3) 0.013(2) 0.007(3) 0.015(2)
C45 0.025(2) 0.035(3) 0.028(2) 0.012(2) 0.0139(19) 0.009(2)
C46 0.029(3) 0.035(3) 0.042(3) 0.015(2) 0.008(2) 0.020(2)
C47 0.043(3) 0.030(3) 0.030(3) 0.009(2) -0.004(2) 0.007(2)
C48 0.017(2) 0.032(2) 0.035(3) 0.014(2) 0.0101(19) 0.0102(18)
C49 0.078(5) 0.034(3) 0.023(3) 0.011(2) 0.008(3) 0.012(3)
C50 0.070(4) 0.040(3) 0.030(3) 0.018(3) -0.004(3) 0.005(3)
C51 0.022(2) 0.032(2) 0.035(3) 0.013(2) 0.0146(19) 0.0173(19)
C52 0.071(4) 0.020(2) 0.045(3) 0.006(2) -0.002(3) 0.016(3)
C53 0.068(4) 0.038(3) 0.038(3) 0.016(3) 0.010(3) 0.001(3)
C54 0.068(4) 0.037(3) 0.036(3) 0.009(3) -0.005(3) 0.001(3)
C55 0.021(2) 0.054(3) 0.030(3) 0.020(2) 0.011(2) 0.012(2)
C56 0.035(3) 0.054(3) 0.031(3) 0.015(2) 0.016(2) 0.031(3)
C57 0.071(4) 0.045(4) 0.038(3) 0.005(3) 0.020(3) 0.025(3)
C58 0.072(4) 0.024(3) 0.039(3) 0.002(2) 0.000(3) 0.009(3)
C59 0.097(6) 0.035(3) 0.044(4) 0.017(3) 0.001(4) 0.015(3)
C60 0.028(3) 0.064(4) 0.037(3) 0.025(3) 0.017(2) 0.023(3)
C61 0.043(4) 0.072(5) 0.093(6) 0.053(4) 0.031(4) 0.019(3)
C62 0.046(4) 0.096(6) 0.092(5) 0.072(5) 0.015(4) 0.038(4)
C63 0.054(4) 0.052(4) 0.035(3) 0.011(3) 0.013(3) 0.011(3)
C64 0.050(4) 0.042(4) 0.071(5) 0.000(3) 0.024(4) -0.005(3)
C65 0.053(4) 0.041(3) 0.043(3) 0.029(3) 0.021(3) 0.019(3)
C66 0.063(4) 0.077(5) 0.061(4) 0.047(4) 0.013(3) 0.030(4)
C67 0.49(4) 0.43(3) 0.127(13) 0.170(19) 0.18(2) 0.32(3)
O10 0.056(3) 0.043(2) 0.039(2) 0.0202(19) -0.0064(19) 0.0078(19)
O9 0.049(2) 0.048(2) 0.047(2) 0.023(2) 0.0008(19) 0.0073(19)
C68 0.048(3) 0.036(3) 0.033(3) 0.015(2) -0.006(2) 0.003(2)
C69 0.047(3) 0.041(3) 0.029(3) 0.018(2) -0.010(2) -0.006(3)
C70 0.054(4) 0.033(3) 0.036(3) 0.018(2) -0.009(3) 0.005(3)
C71 0.053(4) 0.040(3) 0.035(3) 0.014(3) -0.004(3) 0.000(3)
C72 0.042(3) 0.038(3) 0.038(3) 0.020(3) -0.006(2) 0.005(2)
C73 0.045(3) 0.029(3) 0.036(3) 0.014(2) -0.011(2) -0.001(2)
C74 0.050(3) 0.032(3) 0.039(3) 0.020(2) -0.003(3) -0.001(2)
C75 0.049(3) 0.037(3) 0.044(3) 0.022(3) -0.013(3) -0.001(3)
O12 0.127(5) 0.059(3) 0.092(4) 0.054(3) 0.018(4) 0.029(3)
C76 0.059(4) 0.038(3) 0.029(3) 0.015(2) 0.006(3) -0.002(3)
C77 0.068(4) 0.037(3) 0.038(3) 0.014(3) -0.010(3) 0.021(3)
C78 0.051(3) 0.035(3) 0.034(3) 0.012(2) -0.014(3) 0.006(3)
C79 0.055(4) 0.033(3) 0.048(3) 0.022(3) -0.002(3) 0.002(3)
C80 0.052(4) 0.032(3) 0.041(3) 0.008(2) -0.016(3) 0.004(3)
C81 0.055(4) 0.040(3) 0.047(4) 0.010(3) 0.015(3) 0.002(3)
C82 0.074(5) 0.032(3) 0.043(3) 0.016(3) -0.002(3) 0.017(3)
O11 0.112(5) 0.094(4) 0.080(4) 0.066(4) 0.013(3) 0.014(4)
C83 0.043(3) 0.040(3) 0.043(3) 0.007(3) 0.001(3) 0.005(3)
C84 0.048(3) 0.043(3) 0.041(3) 0.024(3) -0.008(3) -0.011(3)
C85 0.054(4) 0.040(3) 0.054(4) 0.004(3) -0.008(3) 0.007(3)
C86 0.071(5) 0.046(4) 0.039(3) 0.022(3) 0.012(3) 0.003(3)
C87 0.072(5) 0.050(4) 0.036(3) 0.022(3) -0.002(3) 0.004(3)
C88 0.052(3) 0.031(3) 0.037(3) 0.014(2) 0.002(3) -0.005(2)
C89 0.069(4) 0.043(3) 0.040(3) 0.013(3) 0.002(3) 0.025(3)
C90 0.059(4) 0.063(4) 0.035(3) 0.010(3) -0.007(3) 0.032(3)
C91 0.038(3) 0.038(3) 0.052(4) 0.018(3) 0.001(3) -0.002(2)
C92 0.041(3) 0.053(4) 0.047(3) 0.029(3) -0.008(3) 0.002(3)
C93 0.039(3) 0.036(3) 0.058(4) 0.012(3) 0.007(3) -0.001(3)
C94 0.098(7) 0.096(7) 0.091(7) 0.048(6) 0.036(5) 0.065(6)
C95 0.068(4) 0.043(3) 0.043(3) 0.020(3) -0.007(3) 0.016(3)
C96 0.32(2) 0.056(6) 0.167(12) 0.065(7) 0.200(15) 0.093(10)
C97 0.061(4) 0.036(3) 0.051(4) 0.020(3) 0.008(3) 0.003(3)
C98 0.061(4) 0.078(5) 0.083(6) 0.055(5) 0.019(4) 0.012(4)
C99 0.063(4) 0.078(5) 0.081(5) 0.056(5) 0.002(4) 0.025(4)
C100 0.092(7) 0.184(12) 0.154(11) 0.119(11) 0.018(7) 0.030(8)
C101 0.039(4) 0.078(5) 0.133(8) 0.079(6) -0.003(4) 0.001(3)
C102 0.093(7) 0.089(7) 0.125(8) 0.054(6) 0.010(6) 0.034(5)
C103 0.109(8) 0.092(7) 0.173(11) 0.096(8) -0.058(7) -0.012(6)
C104 0.073(6) 0.051(5) 0.158(11) 0.005(6) 0.064(7) -0.002(4)
C105 0.250(15) 0.061(6) 0.047(5) 0.033(5) -0.040(7) 0.015(8)
C106 0.051(4) 0.118(7) 0.086(6) 0.081(6) -0.012(4) -0.002(4)
C107 0.059(5) 0.067(5) 0.125(8) 0.027(5) 0.015(5) 0.020(4)
C108 0.166(13) 0.061(6) 0.096(7) 0.039(5) 0.056(8) 0.068(8)
C109 0.120(9) 0.168(11) 0.073(6) 0.009(7) -0.027(6) 0.112(9)
C111 0.135(10) 0.178(12) 0.135(10) 0.134(10) 0.061(8) 0.089(9)
C112 0.097(7) 0.176(11) 0.114(8) 0.115(9) -0.044(6) -0.073(7)
C113 0.201(15) 0.044(5) 0.073(7) 0.012(5) 0.034(9) -0.003(7)
C117 0.095(6) 0.066(5) 0.039(4) 0.014(3) -0.008(4) 0.048(4)
C118 0.174(11) 0.131(9) 0.243(15) 0.162(11) 0.171(12) 0.127(9)
C119 0.187(13) 0.238(15) 0.148(11) 0.162(12) 0.121(10) 0.166(13)
C120 0.108(8) 0.153(11) 0.167(12) 0.138(10) 0.047(8) 0.039(8)
C122 0.204(13) 0.107(8) 0.127(10) 0.066(8) 0.075(9) 0.105(9)
C123 0.098(8) 0.44(3) 0.40(3) 0.40(3) 0.118(12) 0.128(13)
C124 0.111(9) 0.31(2) 0.38(2) 0.32(2) 0.145(12) 0.134(11)
C125 0.162(11) 0.111(8) 0.093(7) 0.065(7) 0.048(7) 0.050(8)
C130 0.084(6) 0.109(7) 0.077(6) 0.076(6) 0.010(5) 0.011(5)
C131 0.257(14) 0.291(16) 0.163(10) 0.202(12) 0.181(11) 0.251(14)
C132 0.146(13) 0.219(18) 0.060(7) 0.002(8) 0.040(7) 0.050(12)
C133 0.96(6) 0.69(5) 0.233(18) 0.38(3) 0.43(3) 0.79(5)
C135 0.219(19) 0.215(17) 0.182(15) 0.124(14) 0.045(13) 0.137(15)
C137 0.070(6) 0.062(5) 0.119(8) 0.059(5) -0.012(5) -0.012(4)
C138 0.074(7) 0.195(14) 0.110(9) -0.062(9) 0.037(7) 0.000(8)
C139 0.23(2) 0.090(9) 0.25(2) 0.052(12) 0.016(16) 0.084(11)
C140 0.26(2) 0.33(3) 0.128(12) 0.111(15) 0.120(14) 0.22(2)
C141 0.195(18) 0.137(13) 0.26(2) 0.011(14) 0.152(17) -0.011(12)
C142 0.156(14) 0.251(19) 0.30(2) 0.25(2) 0.104(15) 0.129(14)
C160 0.163(14) 0.177(15) 0.189(16) -0.003(12) -0.041(12) 0.120(12)

loop_
_atom_type_symbol
_atom_type_description
_atom_type_scat_dispersion_real
_atom_type_scat_dispersion_imag
_atom_type_scat_source
C C 0.0033 0.0016 'International Tables Vol C Tables 4.2.6.8 and 6.1.1.4'
H H 0.0000 0.0000 'International Tables Vol C Tables 4.2.6.8 and 6.1.1.4'
O O 0.0106 0.0060 'International Tables Vol C Tables 4.2.6.8 and 6.1.1.4'

loop_
_geom_angle_atom_site_label_1
_geom_angle_atom_site_label_2
_geom_angle_atom_site_label_3
_geom_angle
_geom_angle_site_symmetry_1
_geom_angle_site_symmetry_3
_geom_angle_publ_flag
C2 C1 C3 119.4(4) . . ?
C2 C1 C7 113.2(4) . . ?
C3 C1 C7 127.2(4) . . ?
C5 O5 C30 112.6(4) . . ?
C3 O6 C29 111.6(4) . . ?
C5 C2 C1 120.3(5) . . ?
C5 C2 C12 127.6(5) . . ?
C1 C2 C12 111.8(4) . . ?
O6 C3 C4 121.0(4) . . ?
O6 C3 C1 119.1(4) . . ?
C4 C3 C1 119.8(4) . . ?
C3 C4 C6 119.4(5) . . ?
C3 C4 C11 127.3(4) . . ?
C6 C4 C11 113.1(4) . . ?
C6 C5 C2 119.5(4) . . ?
C6 C5 O5 120.9(4) . . ?
C2 C5 O5 119.6(5) . . ?
C5 C6 C4 121.4(4) . . ?
C5 C6 C15 125.8(4) . . ?
C4 C6 C15 112.7(4) . . ?
C13 C7 C1 107.3(4) . . ?
C13 C7 C8 110.0(4) . . ?
C1 C7 C8 103.7(4) . . ?
C19 C8 C9 103.2(4) . . ?
C19 C8 C7 122.0(5) . . ?
C9 C8 C7 107.2(4) . . ?
C12 C9 C8 110.6(4) . . ?
C12 C9 C23 121.1(5) . . ?
C8 C9 C23 102.2(5) . . ?
C13 C10 C12 114.5(5) . . ?
C18 C11 C4 108.5(4) . . ?
C18 C11 C16 109.6(4) . . ?
C4 C11 C16 103.1(4) . . ?
C10 C12 C9 110.3(5) . . ?
C10 C12 C2 106.2(4) . . ?
C9 C12 C2 102.8(4) . . ?
C10 C13 C7 114.9(5) . . ?
C26 C14 C16 103.7(4) . . ?
C26 C14 C15 121.2(4) . . ?
C16 C14 C15 108.2(4) . . ?
C21 O8 C33 111.5(11) . . ?
C17 C15 C6 107.4(4) . . ?
C17 C15 C14 109.8(4) . . ?
C6 C15 C14 101.6(4) . . ?
C32 O7 C31 111.6(5) . . ?
C14 C16 C11 109.8(4) . . ?
C14 C16 C24 102.5(3) . . ?
C11 C16 C24 121.3(4) . . ?
C18 C17 C15 114.4(5) . . ?
C17 C18 C11 114.0(5) . . ?
C20 C19 C8 111.7(5) . . ?
C20 C19 C21 96.7(5) . . ?
C8 C19 C21 98.3(5) . . ?
C22 C20 C19 108.8(6) . . ?
O8 C21 C23 116.6(6) . . ?
O8 C21 C19 115.3(6) . . ?
C23 C21 C19 93.6(5) . . ?
C20 C22 C23 107.7(6) . . ?
C22 C23 C21 99.8(6) . . ?
C22 C23 C9 109.9(5) . . ?
C21 C23 C9 99.2(5) . . ?
C28 C24 C31 97.0(4) . . ?
C28 C24 C16 112.0(4) . . ?
C31 C24 C16 99.0(4) . . ?
C123 C25 C125 102.8(10) . . ?
C123 C25 C32 127.5(8) . . ?
C125 C25 C32 119.5(7) . . ?
C27 C26 C31 95.6(5) . . ?
C27 C26 C14 110.3(5) . . ?
C31 C26 C14 100.3(4) . . ?
C28 C27 C26 110.1(6) . . ?
C27 C28 C24 106.8(6) . . ?
O7 C31 C26 110.0(5) . . ?
O7 C31 C24 115.9(5) . . ?
C26 C31 C24 94.0(4) . . ?
O7 C32 C25 112.4(6) . . ?
O8 C33 C117 104.9(14) . . ?
C38 O1 C61 112.8(4) . . ?
C37 O2 C62 113.4(4) . . ?
C36 C34 C38 119.8(5) . . ?
C36 C34 C45 112.7(4) . . ?
C38 C34 C45 127.1(4) . . ?
C37 C35 C39 120.4(5) . . ?
C37 C35 C47 126.2(5) . . ?
C39 C35 C47 113.2(4) . . ?
C37 C36 C34 120.5(4) . . ?
C37 C36 C46 126.4(4) . . ?
C34 C36 C46 112.6(4) . . ?
C36 C37 O2 120.9(4) . . ?
C36 C37 C35 119.6(4) . . ?
O2 C37 C35 119.4(4) . . ?
O1 C38 C39 119.8(4) . . ?
O1 C38 C34 120.4(4) . . ?
C39 C38 C34 119.7(4) . . ?
C38 C39 C35 119.8(4) . . ?
C38 C39 C41 126.9(5) . . ?
C35 C39 C41 113.1(5) . . ?
C53 C40 C42 103.8(4) . . ?
C53 C40 C47 120.2(5) . . ?
C42 C40 C47 107.9(4) . . ?
C49 C41 C39 106.7(4) . . ?
C49 C41 C42 109.2(5) . . ?
C39 C41 C42 103.0(4) . . ?
C60 O3 C66 112.3(5) . . ?
C41 C42 C52 121.2(5) . . ?
C41 C42 C40 109.7(4) . . ?
C52 C42 C40 101.6(4) . . ?
C59 O4 C67 114.0(9) . . ?
C44 C43 C45 113.3(5) . . ?
C43 C44 C46 115.6(5) . . ?
C34 C45 C43 108.1(4) . . ?
C34 C45 C48 103.9(4) . . ?
C43 C45 C48 109.4(4) . . ?
C44 C46 C36 106.2(4) . . ?
C44 C46 C51 110.2(4) . . ?
C36 C46 C51 102.4(4) . . ?
C50 C47 C35 107.0(5) . . ?
C50 C47 C40 109.3(5) . . ?
C35 C47 C40 102.7(4) . . ?
C55 C48 C45 122.6(4) . . ?
C55 C48 C51 102.2(4) . . ?
C45 C48 C51 109.2(4) . . ?
C50 C49 C41 115.6(5) . . ?
C49 C50 C47 114.6(5) . . ?
C46 C51 C48 108.8(4) . . ?
C46 C51 C56 120.9(4) . . ?
C48 C51 C56 102.9(4) . . ?
C58 C52 C59 98.2(5) . . ?
C58 C52 C42 112.7(5) . . ?
C59 C52 C42 99.0(5) . . ?
C54 C53 C40 112.1(5) . . ?
C54 C53 C59 96.7(6) . . ?
C40 C53 C59 97.8(5) . . ?
C58 C54 C53 107.7(6) . . ?
C63 C55 C48 113.4(5) . . ?
C63 C55 C60 97.7(4) . . ?
C48 C55 C60 99.0(4) . . ?
C57 C56 C60 99.1(5) . . ?
C57 C56 C51 110.7(5) . . ?
C60 C56 C51 99.1(4) . . ?
C63 C57 C56 108.0(6) . . ?
C54 C58 C52 108.7(6) . . ?
O4 C59 C52 118.1(6) . . ?
O4 C59 C53 113.8(6) . . ?
C52 C59 C53 93.8(5) . . ?
O3 C60 C56 111.7(5) . . ?
O3 C60 C55 117.7(4) . . ?
C56 C60 C55 92.7(4) . . ?
C57 C63 C55 107.3(5) . . ?
C131 C64 C67 109.0(10) . . ?
C131 C64 C138 105.8(8) . . ?
C67 C64 C138 144.5(9) . . ?
C124 C65 C140 112.0(11) . . ?
C124 C65 C66 127.9(7) . . ?
C140 C65 C66 109.8(9) . . ?
O3 C66 C65 113.0(6) . . ?
O4 C67 C64 107.4(13) . . ?
C72 O10 C99 112.7(5) . . ?
C73 O9 C98 111.6(5) . . ?
C72 C68 C70 120.7(6) . . ?
C72 C68 C78 125.9(6) . . ?
C70 C68 C78 112.9(5) . . ?
C72 C69 C74 120.0(5) . . ?
C72 C69 C71 127.3(6) . . ?
C74 C69 C71 112.6(6) . . ?
C68 C70 C73 119.6(5) . . ?
C68 C70 C80 113.5(5) . . ?
C73 C70 C80 126.8(6) . . ?
C87 C71 C69 107.1(5) . . ?
C87 C71 C76 109.7(5) . . ?
C69 C71 C76 102.7(5) . . ?
O10 C72 C68 119.9(5) . . ?
O10 C72 C69 120.5(5) . . ?
C68 C72 C69 119.5(6) . . ?
C74 C73 O9 120.1(5) . . ?
C74 C73 C70 119.5(6) . . ?
O9 C73 C70 120.3(5) . . ?
C73 C74 C69 120.5(6) . . ?
C73 C74 C88 127.4(6) . . ?
C69 C74 C88 112.1(5) . . ?
C92 C75 C77 103.2(4) . . ?
C92 C75 C78 121.2(5) . . ?
C77 C75 C78 107.9(5) . . ?
C95 O12 C100 115.6(7) . . ?
C84 C76 C93 104.0(5) . . ?
C84 C76 C71 109.9(5) . . ?
C93 C76 C71 120.5(5) . . ?
C90 C77 C75 102.3(5) . . ?
C90 C77 C80 120.5(5) . . ?
C75 C77 C80 110.1(4) . . ?
C82 C78 C68 106.9(5) . . ?
C82 C78 C75 109.1(4) . . ?
C68 C78 C75 103.0(5) . . ?
C82 C79 C80 115.1(5) . . ?
C79 C80 C70 108.0(5) . . ?
C79 C80 C77 109.3(5) . . ?
C70 C80 C77 101.2(5) . . ?
C85 C81 C91 107.8(6) . . ?
C79 C82 C78 114.9(5) . . ?
C97 O11 C102 115.6(7) . . ?
C89 C83 C90 108.2(5) . . ?
C76 C84 C91 102.9(4) . . ?
C76 C84 C88 108.5(5) . . ?
C91 C84 C88 122.0(5) . . ?
C81 C85 C93 109.2(6) . . ?
C87 C86 C88 115.6(6) . . ?
C86 C87 C71 113.5(6) . . ?
C86 C88 C74 108.0(5) . . ?
C86 C88 C84 109.2(5) . . ?
C74 C88 C84 103.5(5) . . ?
C83 C89 C92 107.8(5) . . ?
C83 C90 C77 111.1(5) . . ?
C83 C90 C95 97.3(5) . . ?
C77 C90 C95 100.1(5) . . ?
C81 C91 C97 96.6(5) . . ?
C81 C91 C84 111.0(5) . . ?
C97 C91 C84 99.7(5) . . ?
C89 C92 C75 112.1(5) . . ?
C89 C92 C95 97.7(5) . . ?
C75 C92 C95 100.5(5) . . ?
C85 C93 C97 96.3(5) . . ?
C85 C93 C76 109.8(5) . . ?
C97 C93 C76 99.5(5) . . ?
C104 C94 C101 125.5(9) . . ?
O12 C95 C92 115.9(6) . . ?
O12 C95 C90 112.6(6) . . ?
C92 C95 C90 91.9(5) . . ?
C105 C96 C104 122.7(9) . . ?
O11 C97 C91 114.0(5) . . ?
O11 C97 C93 112.9(6) . . ?
C91 C97 C93 94.0(5) . . ?
C106 C100 O12 109.4(8) . . ?
C103 C101 C94 114.8(8) . . ?
C103 C101 C102 120.5(8) . . ?
C94 C101 C102 124.0(8) . . ?
C101 C102 O11 111.9(7) . . ?
C101 C103 C105 124.1(11) . . ?
C94 C104 C96 116.2(10) . . ?
C96 C105 C103 115.5(11) . . ?
C107 C106 C112 116.7(9) . . ?
C107 C106 C100 122.1(8) . . ?
C112 C106 C100 121.0(9) . . ?
C106 C107 C109 119.3(9) . . ?
C113 C108 C109 122.5(12) . . ?
C107 C109 C108 111.9(8) . . ?
C142 C111 C124 115.4(11) . . ?
C106 C112 C113 125.1(12) . . ?
C108 C113 C112 117.8(15) . . ?
C118 C117 C139 133.9(13) . . ?
C118 C117 C33 106.2(10) . . ?
C139 C117 C33 112.9(14) . . ?
C117 C118 C160 97.1(11) . . ?
C120 C119 C122 117.6(12) . . ?
C119 C120 C123 116.9(11) . . ?
C119 C122 C125 116.7(9) . . ?
C25 C123 C120 131.0(11) . . ?
C65 C124 C111 133.0(10) . . ?
C25 C125 C122 122.5(9) . . ?
C132 C130 C160 103.4(13) . . ?
C64 C131 C133 120.6(12) . . ?
C130 C132 C139 140(2) . . ?
C135 C133 C131 140.5(15) . . ?
C133 C135 C137 86.5(19) . . ?
C135 C137 C138 122.9(10) . . ?
C137 C138 C64 106.3(7) . . ?
C132 C139 C117 104.6(18) . . ?
C65 C140 C141 112.8(14) . . ?
C142 C141 C140 110.2(14) . . ?
C111 C142 C141 117.0(17) . . ?
C118 C160 C130 115.9(11) . . ?

loop_
_geom_bond_atom_site_label_1
_geom_bond_atom_site_label_2
_geom_bond_distance
_geom_bond_site_symmetry_2
_geom_bond_publ_flag
C1 C2 1.396(7) . ?
C1 C3 1.408(7) . ?
C1 C7 1.519(6) . ?
O5 C5 1.395(5) . ?
O5 C30 1.405(7) . ?
O6 C3 1.380(5) . ?
O6 C29 1.418(7) . ?
C2 C5 1.389(7) . ?
C2 C12 1.542(7) . ?
C3 C4 1.382(7) . ?
C4 C6 1.396(6) . ?
C4 C11 1.510(7) . ?
C5 C6 1.371(7) . ?
C6 C15 1.530(7) . ?
C7 C13 1.514(8) . ?
C7 C8 1.567(7) . ?
C8 C19 1.561(7) . ?
C8 C9 1.560(8) . ?
C9 C12 1.539(7) . ?
C9 C23 1.601(8) . ?
C10 C13 1.298(8) . ?
C10 C12 1.528(8) . ?
C11 C18 1.482(7) . ?
C11 C16 1.558(6) . ?
C14 C26 1.554(7) . ?
C14 C16 1.555(6) . ?
C14 C15 1.585(7) . ?
O8 C21 1.413(8) . ?
O8 C33 1.54(2) . ?
C15 C17 1.509(8) . ?
O7 C32 1.389(7) . ?
O7 C31 1.430(8) . ?
C16 C24 1.578(7) . ?
C17 C18 1.352(9) . ?
C19 C20 1.474(9) . ?
C19 C21 1.577(9) . ?
C20 C22 1.340(9) . ?
C21 C23 1.514(10) . ?
C22 C23 1.451(8) . ?
C24 C28 1.496(9) . ?
C24 C31 1.558(7) . ?
C25 C123 1.233(11) . ?
C25 C125 1.323(12) . ?
C25 C32 1.485(8) . ?
C26 C27 1.499(9) . ?
C26 C31 1.544(8) . ?
C27 C28 1.318(9) . ?
C33 C117 1.77(2) . ?
O1 C38 1.378(6) . ?
O1 C61 1.413(7) . ?
O2 C37 1.394(6) . ?
O2 C62 1.395(6) . ?
C34 C36 1.399(6) . ?
C34 C38 1.395(7) . ?
C34 C45 1.509(7) . ?
C35 C37 1.397(7) . ?
C35 C39 1.392(7) . ?
C35 C47 1.524(7) . ?
C36 C37 1.379(7) . ?
C36 C46 1.536(7) . ?
C38 C39 1.396(7) . ?
C39 C41 1.530(6) . ?
C40 C53 1.551(8) . ?
C40 C42 1.580(8) . ?
C40 C47 1.585(7) . ?
C41 C49 1.500(8) . ?
C41 C42 1.562(7) . ?
O3 C60 1.388(7) . ?
O3 C66 1.418(7) . ?
C42 C52 1.574(7) . ?
O4 C59 1.419(8) . ?
O4 C67 1.56(2) . ?
C43 C44 1.320(8) . ?
C43 C45 1.510(7) . ?
C44 C46 1.515(8) . ?
C45 C48 1.551(6) . ?
C46 C51 1.554(7) . ?
C47 C50 1.518(8) . ?
C48 C55 1.551(7) . ?
C48 C51 1.558(6) . ?
C49 C50 1.312(9) . ?
C51 C56 1.568(7) . ?
C52 C58 1.477(9) . ?
C52 C59 1.523(10) . ?
C53 C54 1.497(9) . ?
C53 C59 1.581(10) . ?
C54 C58 1.337(9) . ?
C55 C63 1.477(8) . ?
C55 C60 1.561(7) . ?
C56 C57 1.471(9) . ?
C56 C60 1.530(7) . ?
C57 C63 1.341(9) . ?
C64 C131 1.305(11) . ?
C64 C67 1.648(19) . ?
C64 C138 1.739(19) . ?
C65 C124 1.250(10) . ?
C65 C140 1.38(2) . ?
C65 C66 1.485(8) . ?
O10 C72 1.379(7) . ?
O10 C99 1.453(7) . ?
O9 C73 1.394(7) . ?
O9 C98 1.429(7) . ?
C68 C72 1.384(8) . ?
C68 C70 1.391(8) . ?
C68 C78 1.531(8) . ?
C69 C72 1.383(9) . ?
C69 C74 1.408(8) . ?
C69 C71 1.528(8) . ?
C70 C73 1.406(8) . ?
C70 C80 1.525(8) . ?
C71 C87 1.525(9) . ?
C71 C76 1.567(8) . ?
C73 C74 1.368(7) . ?
C74 C88 1.519(8) . ?
C75 C92 1.534(9) . ?
C75 C77 1.563(9) . ?
C75 C78 1.578(7) . ?
O12 C95 1.393(8) . ?
O12 C100 1.548(11) . ?
C76 C84 1.540(9) . ?
C76 C93 1.558(8) . ?
C77 C90 1.552(8) . ?
C77 C80 1.588(9) . ?
C78 C82 1.525(8) . ?
C79 C82 1.321(9) . ?
C79 C80 1.491(8) . ?
C81 C85 1.310(9) . ?
C81 C91 1.511(9) . ?
O11 C97 1.403(8) . ?
O11 C102 1.547(10) . ?
C83 C89 1.307(9) . ?
C83 C90 1.507(9) . ?
C84 C91 1.561(9) . ?
C84 C88 1.559(7) . ?
C85 C93 1.502(9) . ?
C86 C87 1.305(10) . ?
C86 C88 1.513(9) . ?
C89 C92 1.521(9) . ?
C90 C95 1.583(10) . ?
C91 C97 1.548(8) . ?
C92 C95 1.539(8) . ?
C93 C97 1.551(9) . ?
C94 C104 1.300(13) . ?
C94 C101 1.338(11) . ?
C96 C105 1.302(19) . ?
C96 C104 1.38(2) . ?
C100 C106 1.518(12) . ?
C101 C103 1.334(10) . ?
C101 C102 1.482(11) . ?
C103 C105 1.391(13) . ?
C106 C107 1.320(11) . ?
C106 C112 1.348(11) . ?
C107 C109 1.423(14) . ?
C108 C113 1.105(17) . ?
C108 C109 1.519(18) . ?
C111 C142 1.111(16) . ?
C111 C124 1.392(13) . ?
C112 C113 1.361(14) . ?
C117 C118 1.208(12) . ?
C117 C139 1.302(14) . ?
C118 C160 1.480(19) . ?
C119 C120 1.112(14) . ?
C119 C122 1.360(14) . ?
C120 C123 1.476(13) . ?
C122 C125 1.464(13) . ?
C130 C132 1.202(15) . ?
C130 C160 1.536(17) . ?
C131 C133 1.318(12) . ?
C132 C139 1.23(2) . ?
C133 C135 1.212(16) . ?
C135 C137 1.421(19) . ?
C137 C138 1.497(18) . ?
C140 C141 1.63(2) . ?
C141 C142 1.59(3) . ?
